data_2311300
loop_
_publ_author_name
'Krishnamurthy, M. S.'
'Begum, Noor Shahina'

_publ_section_title
;
 Crystal structure of ethyl
 4-(2-fluoro-phen-yl)-6-methyl-2-sulfanyl-idene-1,2,3,4-tetra-hydro-pyrimidine-5-carboxyl-ate.
;
_journal_coeditor_code LH5781
_journal_issue 'Pt 10'
_journal_name_full 'Acta crystallographica. Section E, Crystallographic communications'
_journal_page_first o699
_journal_page_last 700
_journal_paper_doi 10.1107/S2056989015015145
_journal_volume 71
_journal_year 2015
_chemical_formula_moiety 'C14 H15 F N2 O2 S'
_chemical_formula_sum 'C14 H15 F N2 O2 S'
_chemical_formula_weight 294.34
_chemical_name_systematic
;Ethyl
4-(2-fluorophenyl)-6-methyl-2-sulfanylidene-1,2,3,4-tetrahydropyrimidine-5-carboxylate
;
_space_group_IT_number 2
_space_group_name_Hall '-P 1'
_space_group_name_H-M_alt 'P -1'
_symmetry_cell_setting triclinic
_symmetry_space_group_name_Hall '-P 1'
_symmetry_space_group_name_H-M 'P -1'
_atom_sites_solution_hydrogens geom
_atom_sites_solution_primary direct
_atom_sites_solution_secondary difmap
_audit_creation_method SHELXL-97
_cell_angle_alpha 100.940(2)
_cell_angle_beta 104.804(2)
_cell_angle_gamma 98.153(2)
_cell_formula_units_Z 4
_cell_length_a 8.9298(6)
_cell_length_b 11.5870(8)
_cell_length_c 15.7459(11)
_cell_measurement_reflns_used 5328
_cell_measurement_temperature 100(2)
_cell_measurement_theta_max 25.00
_cell_measurement_theta_min 2.40
_cell_volume 1515.12(18)
_computing_cell_refinement
;
SMART (Bruker, 1998)
;
_computing_data_collection
;
SMART (Bruker, 1998)
;
_computing_data_reduction
;
SAINT-Plus (Bruker, 1998)
;
_computing_molecular_graphics
;
ORTEP-3 for Windows (Farrugia, 2012), CAMERON (Watkin <i>et al.</i>,
1996) and DIAMOND (Brandenburg & Berndt, 1999)
;
_computing_publication_material
;
WinGX (Farrugia, 2012)
;
_computing_structure_refinement
;
SHELXL97 (Sheldrick, 2008)
;
_computing_structure_solution
;
SHELXS97 (Sheldrick, 2008)
;
_diffrn_ambient_temperature 100(2)
_diffrn_measured_fraction_theta_full 0.998
_diffrn_measured_fraction_theta_max 0.998
_diffrn_measurement_device_type 'Bruker SMART APEX CCD'
_diffrn_measurement_method '\w scans'
_diffrn_radiation_monochromator graphite
_diffrn_radiation_source 'fine-focus sealed tube'
_diffrn_radiation_type MoK\a
_diffrn_radiation_wavelength 0.71073
_diffrn_reflns_av_R_equivalents 0.0385
_diffrn_reflns_av_sigmaI/netI 0.0526
_diffrn_reflns_limit_h_max 10
_diffrn_reflns_limit_h_min -10
_diffrn_reflns_limit_k_max 13
_diffrn_reflns_limit_k_min -13
_diffrn_reflns_limit_l_max 18
_diffrn_reflns_limit_l_min -18
_diffrn_reflns_number 17808
_diffrn_reflns_theta_full 25.00
_diffrn_reflns_theta_max 25.00
_diffrn_reflns_theta_min 2.40
_exptl_absorpt_coefficient_mu 0.227
_exptl_absorpt_correction_T_max 0.9647
_exptl_absorpt_correction_T_min 0.9604
_exptl_absorpt_correction_type multi-scan
_exptl_absorpt_process_details
;
(SADABS; Bruker, 1998)
;
_exptl_crystal_colour colourless
_exptl_crystal_density_diffrn 1.290
_exptl_crystal_density_method 'not measured'
_exptl_crystal_description block
_exptl_crystal_F_000 616
_exptl_crystal_size_max 0.18
_exptl_crystal_size_mid 0.16
_exptl_crystal_size_min 0.16
_refine_diff_density_max 1.038
_refine_diff_density_min -0.355
_refine_ls_extinction_method none
_refine_ls_goodness_of_fit_ref 0.982
_refine_ls_hydrogen_treatment constr
_refine_ls_matrix_type full
_refine_ls_number_parameters 365
_refine_ls_number_reflns 5328
_refine_ls_number_restraints 0
_refine_ls_restrained_S_all 0.982
_refine_ls_R_factor_all 0.1200
_refine_ls_R_factor_gt 0.0746
_refine_ls_shift/su_max 0.001
_refine_ls_shift/su_mean 0.000
_refine_ls_structure_factor_coef Fsqd
_refine_ls_weighting_details 'calc w=1/[\s^2^(Fo^2^)+(0.1269P)^2^+1.4728P] where P=(Fo^2^+2Fc^2^)/3'
_refine_ls_weighting_scheme calc
_refine_ls_wR_factor_gt 0.2087
_refine_ls_wR_factor_ref 0.2281
_reflns_number_gt 3389
_reflns_number_total 5328
_reflns_threshold_expression I>2\s(I)
_cod_data_source_file lh5781sup1.cif
_cod_data_source_block I
_cod_original_cell_volume 1515.11(18)
_cod_database_code 2311300

loop_
_symmetry_equiv_pos_as_xyz
'x, y, z'
'-x, -y, -z'

loop_
_atom_site_type_symbol
_atom_site_label
_atom_site_fract_x
_atom_site_fract_y
_atom_site_fract_z
_atom_site_U_iso_or_equiv
_atom_site_adp_type
_atom_site_calc_flag
_atom_site_refinement_flags
_atom_site_occupancy
_atom_site_symmetry_multiplicity
S S1 0.86288(13) 0.90033(10) 0.07601(7) 0.0522(3) Uani d . 1 1
O O1 0.6733(4) 0.6314(3) -0.3693(2) 0.0743(10) Uani d . 1 1
O O2 0.4450(4) 0.6240(3) -0.33627(19) 0.0701(10) Uani d . 1 1
N N1 0.8792(4) 0.8058(3) -0.0880(2) 0.0489(9) Uani d . 1 1
H H1 0.9822 0.8229 -0.0631 0.059 Uiso calc R 1 1
N N2 0.6330(4) 0.7993(3) -0.0734(2) 0.0414(8) Uani d . 1 1
H H2 0.5717 0.8312 -0.0439 0.050 Uiso calc R 1 1
F F1 0.2317(4) 0.6093(4) -0.2084(3) 0.1226(14) Uani d . 1 1
C C1 0.9490(6) 0.7543(5) -0.2257(3) 0.0738(15) Uani d . 1 1
H H1A 0.9492 0.6715 -0.2544 0.111 Uiso calc R 1 1
H H1B 1.0519 0.7900 -0.1810 0.111 Uiso calc R 1 1
H H1C 0.9294 0.8010 -0.2717 0.111 Uiso calc R 1 1
C C2 0.7856(5) 0.8314(3) -0.0339(3) 0.0412(9) Uani d . 1 1
C C3 0.6001(5) 0.6538(4) -0.3149(3) 0.0499(10) Uani d . 1 1
C C4 0.5536(4) 0.7162(3) -0.1611(2) 0.0382(9) Uani d . 1 1
H H4 0.4611 0.7476 -0.1922 0.046 Uiso calc R 1 1
C C5 0.6672(5) 0.7122(3) -0.2183(3) 0.0415(9) Uani d . 1 1
C C6 0.8224(5) 0.7548(4) -0.1798(3) 0.0460(10) Uani d . 1 1
C C7 0.3610(7) 0.5580(6) -0.4281(3) 0.0891(19) Uani d . 1 1
H H7A 0.3593 0.6128 -0.4694 0.107 Uiso calc R 1 1
H H7B 0.4162 0.4939 -0.4471 0.107 Uiso calc R 1 1
C C8 0.2083(10) 0.5082(10) -0.4334(5) 0.172(5) Uani d . 1 1
H H8A 0.2091 0.4715 -0.3822 0.258 Uiso calc R 1 1
H H8B 0.1620 0.4467 -0.4901 0.258 Uiso calc R 1 1
H H8C 0.1453 0.5708 -0.4319 0.258 Uiso calc R 1 1
C C9 0.4933(5) 0.5941(4) -0.1489(3) 0.0455(10) Uani d . 1 1
C C10 0.5973(7) 0.5272(4) -0.1092(3) 0.0641(13) Uani d . 1 1
H H10 0.7080 0.5584 -0.0905 0.077 Uiso calc R 1 1
C C11 0.5406(10) 0.4154(5) -0.0968(4) 0.091(2) Uani d . 1 1
H H11 0.6121 0.3698 -0.0706 0.109 Uiso calc R 1 1
C C12 0.3822(15) 0.3718(6) -0.1225(5) 0.121(3) Uani d . 1 1
H H12 0.3439 0.2959 -0.1130 0.145 Uiso calc R 1 1
C C13 0.2769(9) 0.4347(7) -0.1617(5) 0.103(2) Uani d . 1 1
H H13 0.1664 0.4031 -0.1807 0.123 Uiso calc R 1 1
C C14 0.3357(6) 0.5445(5) -0.1726(3) 0.0669(13) Uani d . 1 1
S S1' 0.31495(13) 0.84530(11) -0.00790(7) 0.0544(4) Uani d . 1 1
O O1' 0.6197(5) 1.1437(4) 0.4307(3) 0.0940(13) Uani d . 1 1
O O2' 0.3597(4) 1.0906(3) 0.4089(2) 0.0683(9) Uani d . 1 1
N N1' 0.5140(4) 0.9516(3) 0.1541(2) 0.0490(9) Uani d . 1 1
H H1' 0.5889 0.9363 0.1291 0.059 Uiso calc R 1 1
N N2' 0.2541(4) 0.9254(3) 0.1455(2) 0.0463(8) Uani d . 1 1
H H2' 0.1559 0.9156 0.1118 0.056 Uiso calc R 1 1
F F1' 0.0344(4) 0.9094(4) 0.3206(3) 0.1074(12) Uani d . 1 1
C C1' 0.7322(5) 1.0702(5) 0.2784(3) 0.0692(14) Uani d . 1 1
H H1'1 0.7651 1.0866 0.3446 0.104 Uiso calc R 1 1
H H1'2 0.7528 1.1453 0.2595 0.104 Uiso calc R 1 1
H H1'3 0.7921 1.0141 0.2544 0.104 Uiso calc R 1 1
C C2' 0.3619(5) 0.9103(3) 0.1028(3) 0.0428(9) Uani d . 1 1
C C3' 0.4889(6) 1.0926(4) 0.3814(3) 0.0603(12) Uani d . 1 1
C C4' 0.2823(5) 0.9565(4) 0.2428(3) 0.0448(10) Uani d . 1 1
H H4' 0.2094 1.0105 0.2567 0.054 Uiso calc R 1 1
C C5' 0.4504(5) 1.0246(3) 0.2879(3) 0.0454(10) Uani d . 1 1
C C6' 0.5595(5) 1.0163(4) 0.2430(3) 0.0475(10) Uani d . 1 1
C C7' 0.3799(8) 1.1522(5) 0.5011(4) 0.0890(18) Uani d . 1 1
H H7'1 0.4179 1.2393 0.5096 0.107 Uiso calc R 1 1
H H7'2 0.4591 1.1219 0.5431 0.107 Uiso calc R 1 1
C C8' 0.2281(11) 1.1309(9) 0.5198(5) 0.144(3) Uani d . 1 1
H H8'1 0.1539 1.1693 0.4828 0.217 Uiso calc R 1 1
H H8'2 0.2423 1.1647 0.5839 0.217 Uiso calc R 1 1
H H8'3 0.1862 1.0443 0.5052 0.217 Uiso calc R 1 1
C C9' 0.2458(5) 0.8451(4) 0.2768(3) 0.0467(10) Uani d . 1 1
C C10' 0.3336(6) 0.7567(4) 0.2711(3) 0.0623(13) Uani d . 1 1
H H10' 0.4194 0.7666 0.2460 0.075 Uiso calc R 1 1
C C11' 0.2998(8) 0.6546(5) 0.3007(4) 0.0861(18) Uani d . 1 1
H H11' 0.3602 0.5939 0.2946 0.103 Uiso calc R 1 1
C C12' 0.1789(9) 0.6404(6) 0.3392(4) 0.091(2) Uani d . 1 1
H H12' 0.1561 0.5704 0.3604 0.109 Uiso calc R 1 1
C C13' 0.0928(8) 0.7260(7) 0.3468(4) 0.0926(19) Uani d . 1 1
H H13' 0.0103 0.7176 0.3745 0.111 Uiso calc R 1 1
C C14' 0.1248(6) 0.8256(5) 0.3142(3) 0.0675(13) Uani d . 1 1

loop_
_atom_site_aniso_label
_atom_site_aniso_U_11
_atom_site_aniso_U_22
_atom_site_aniso_U_33
_atom_site_aniso_U_12
_atom_site_aniso_U_13
_atom_site_aniso_U_23
S1 0.0422(6) 0.0611(7) 0.0453(6) 0.0011(5) 0.0124(5) 0.0006(5)
O1 0.076(2) 0.100(3) 0.0456(18) 0.012(2) 0.0265(18) 0.0051(17)
O2 0.053(2) 0.103(3) 0.0393(17) -0.0082(18) 0.0078(14) 0.0048(16)
N1 0.0334(18) 0.065(2) 0.044(2) 0.0023(16) 0.0144(15) 0.0047(17)
N2 0.0351(18) 0.0450(18) 0.0419(18) 0.0053(15) 0.0147(15) 0.0024(15)
F1 0.057(2) 0.161(4) 0.132(3) -0.004(2) 0.017(2) 0.025(3)
C1 0.057(3) 0.099(4) 0.063(3) -0.001(3) 0.034(3) 0.003(3)
C2 0.039(2) 0.037(2) 0.047(2) 0.0044(17) 0.0133(19) 0.0094(18)
C3 0.057(3) 0.049(2) 0.045(2) 0.005(2) 0.016(2) 0.017(2)
C4 0.034(2) 0.041(2) 0.039(2) 0.0074(17) 0.0101(17) 0.0083(17)
C5 0.048(2) 0.040(2) 0.038(2) 0.0046(18) 0.0154(18) 0.0136(17)
C6 0.047(2) 0.046(2) 0.046(2) 0.0057(19) 0.020(2) 0.0094(19)
C7 0.076(4) 0.117(5) 0.044(3) -0.023(3) 0.001(3) 0.001(3)
C8 0.102(6) 0.268(12) 0.072(5) -0.073(7) 0.008(4) -0.030(6)
C9 0.052(2) 0.045(2) 0.037(2) 0.000(2) 0.0194(19) 0.0025(18)
C10 0.097(4) 0.047(3) 0.059(3) 0.016(3) 0.037(3) 0.016(2)
C11 0.158(7) 0.054(3) 0.086(4) 0.026(4) 0.068(4) 0.027(3)
C12 0.216(10) 0.057(4) 0.095(5) -0.029(5) 0.098(6) 0.001(4)
C13 0.107(5) 0.087(5) 0.096(5) -0.045(4) 0.051(4) -0.003(4)
C14 0.055(3) 0.075(3) 0.063(3) -0.008(3) 0.022(3) 0.006(3)
S1' 0.0444(6) 0.0736(8) 0.0449(6) 0.0117(5) 0.0137(5) 0.0122(5)
O1' 0.076(3) 0.107(3) 0.067(2) -0.007(2) 0.008(2) -0.017(2)
O2' 0.077(2) 0.071(2) 0.0534(19) 0.0092(18) 0.0289(17) -0.0019(16)
N1' 0.0341(18) 0.062(2) 0.049(2) 0.0068(16) 0.0149(16) 0.0067(17)
N2' 0.0359(18) 0.066(2) 0.0409(19) 0.0151(16) 0.0118(15) 0.0167(16)
F1' 0.083(2) 0.135(3) 0.138(3) 0.034(2) 0.074(2) 0.047(2)
C1' 0.042(3) 0.084(3) 0.070(3) -0.003(2) 0.014(2) 0.005(3)
C2' 0.038(2) 0.045(2) 0.050(2) 0.0109(18) 0.0160(19) 0.0165(19)
C3' 0.069(3) 0.050(3) 0.060(3) 0.010(2) 0.018(3) 0.011(2)
C4' 0.041(2) 0.051(2) 0.046(2) 0.0133(19) 0.0185(19) 0.0086(19)
C5' 0.048(2) 0.042(2) 0.045(2) 0.0080(19) 0.012(2) 0.0090(18)
C6' 0.042(2) 0.046(2) 0.051(3) 0.0055(19) 0.012(2) 0.010(2)
C7' 0.134(6) 0.077(4) 0.057(3) 0.021(4) 0.039(4) 0.004(3)
C8' 0.153(7) 0.189(8) 0.105(6) 0.029(6) 0.092(6) -0.004(5)
C9' 0.045(2) 0.052(2) 0.038(2) 0.003(2) 0.0100(19) 0.0067(19)
C10' 0.082(3) 0.049(3) 0.057(3) 0.007(2) 0.025(3) 0.012(2)
C11' 0.126(5) 0.054(3) 0.069(4) 0.016(3) 0.014(4) 0.013(3)
C12' 0.121(5) 0.074(4) 0.065(4) -0.022(4) 0.022(4) 0.024(3)
C13' 0.094(5) 0.102(5) 0.083(4) -0.014(4) 0.040(4) 0.031(4)
C14' 0.061(3) 0.076(3) 0.064(3) 0.000(3) 0.027(3) 0.012(3)

loop_
_atom_type_symbol
_atom_type_description
_atom_type_scat_dispersion_real
_atom_type_scat_dispersion_imag
_atom_type_scat_source
C C 0.0033 0.0016 'International Tables Vol C Tables 4.2.6.8 and 6.1.1.4'
H H 0.0000 0.0000 'International Tables Vol C Tables 4.2.6.8 and 6.1.1.4'
F F 0.0171 0.0103 'International Tables Vol C Tables 4.2.6.8 and 6.1.1.4'
N N 0.0061 0.0033 'International Tables Vol C Tables 4.2.6.8 and 6.1.1.4'
O O 0.0106 0.0060 'International Tables Vol C Tables 4.2.6.8 and 6.1.1.4'
S S 0.1246 0.1234 'International Tables Vol C Tables 4.2.6.8 and 6.1.1.4'

loop_
_geom_angle_atom_site_label_1
_geom_angle_atom_site_label_2
_geom_angle_atom_site_label_3
_geom_angle
C3 O2 C7 117.6(4)
C2 N1 C6 124.0(3)
C2 N1 H1 118.0
C6 N1 H1 118.0
C2 N2 C4 127.1(3)
C2 N2 H2 116.5
C4 N2 H2 116.5
C6 C1 H1A 109.5
C6 C1 H1B 109.5
H1A C1 H1B 109.5
C6 C1 H1C 109.5
H1A C1 H1C 109.5
H1B C1 H1C 109.5
N2 C2 N1 115.6(3)
N2 C2 S1 122.9(3)
N1 C2 S1 121.5(3)
O1 C3 O2 122.7(4)
O1 C3 C5 126.7(4)
O2 C3 C5 110.6(4)
N2 C4 C9 110.5(3)
N2 C4 C5 108.9(3)
C9 C4 C5 112.3(3)
N2 C4 H4 108.3
C9 C4 H4 108.3
C5 C4 H4 108.3
C6 C5 C3 122.6(4)
C6 C5 C4 120.3(3)
C3 C5 C4 117.0(3)
C5 C6 N1 120.0(4)
C5 C6 C1 126.9(4)
N1 C6 C1 113.1(4)
C8 C7 O2 110.1(5)
C8 C7 H7A 109.6
O2 C7 H7A 109.6
C8 C7 H7B 109.6
O2 C7 H7B 109.6
H7A C7 H7B 108.2
C7 C8 H8A 109.5
C7 C8 H8B 109.5
H8A C8 H8B 109.5
C7 C8 H8C 109.5
H8A C8 H8C 109.5
H8B C8 H8C 109.5
C14 C9 C10 116.4(4)
C14 C9 C4 122.6(4)
C10 C9 C4 120.9(4)
C11 C10 C9 120.6(6)
C11 C10 H10 119.7
C9 C10 H10 119.7
C12 C11 C10 119.6(7)
C12 C11 H11 120.2
C10 C11 H11 120.2
C11 C12 C13 121.3(6)
C11 C12 H12 119.3
C13 C12 H12 119.3
C14 C13 C12 117.8(7)
C14 C13 H13 121.1
C12 C13 H13 121.1
F1 C14 C13 118.1(6)
F1 C14 C9 117.7(4)
C13 C14 C9 124.2(6)
C3' O2' C7' 117.2(4)
C2' N1' C6' 124.3(3)
C2' N1' H1' 117.8
C6' N1' H1' 117.8
C2' N2' C4' 126.1(3)
C2' N2' H2' 117.0
C4' N2' H2' 117.0
C6' C1' H1'1 109.5
C6' C1' H1'2 109.5
H1'1 C1' H1'2 109.5
C6' C1' H1'3 109.5
H1'1 C1' H1'3 109.5
H1'2 C1' H1'3 109.5
N2' C2' N1' 115.6(4)
N2' C2' S1' 122.6(3)
N1' C2' S1' 121.8(3)
O1' C3' O2' 122.5(5)
O1' C3' C5' 126.7(5)
O2' C3' C5' 110.8(4)
N2' C4' C5' 109.6(3)
N2' C4' C9' 110.5(3)
C5' C4' C9' 112.3(3)
N2' C4' H4' 108.1
C5' C4' H4' 108.1
C9' C4' H4' 108.1
C6' C5' C3' 122.6(4)
C6' C5' C4' 119.7(4)
C3' C5' C4' 117.7(4)
C5' C6' N1' 119.4(4)
C5' C6' C1' 127.2(4)
N1' C6' C1' 113.4(4)
O2' C7' C8' 108.5(6)
O2' C7' H7'1 110.0
C8' C7' H7'1 110.0
O2' C7' H7'2 110.0
C8' C7' H7'2 110.0
H7'1 C7' H7'2 108.4
C7' C8' H8'1 109.5
C7' C8' H8'2 109.5
H8'1 C8' H8'2 109.5
C7' C8' H8'3 109.5
H8'1 C8' H8'3 109.5
H8'2 C8' H8'3 109.5
C14' C9' C10' 116.2(4)
C14' C9' C4' 122.6(4)
C10' C9' C4' 121.2(4)
C11' C10' C9' 121.6(5)
C11' C10' H10' 119.2
C9' C10' H10' 119.2
C12' C11' C10' 119.9(6)
C12' C11' H11' 120.1
C10' C11' H11' 120.1
C13' C12' C11' 119.8(5)
C13' C12' H12' 120.1
C11' C12' H12' 120.1
C12' C13' C14' 119.5(6)
C12' C13' H13' 120.2
C14' C13' H13' 120.2
F1' C14' C9' 118.4(4)
F1' C14' C13' 118.6(5)
C9' C14' C13' 123.0(6)

loop_
_geom_bond_atom_site_label_1
_geom_bond_atom_site_label_2
_geom_bond_distance
S1 C2 1.679(4)
O1 C3 1.216(5)
O2 C3 1.316(5)
O2 C7 1.450(5)
N1 C2 1.360(5)
N1 C6 1.382(5)
N1 H1 0.8800
N2 C2 1.311(5)
N2 C4 1.463(5)
N2 H2 0.8800
F1 C14 1.355(6)
C1 C6 1.490(6)
C1 H1A 0.9800
C1 H1B 0.9800
C1 H1C 0.9800
C3 C5 1.469(6)
C4 C9 1.506(5)
C4 C5 1.518(5)
C4 H4 1.0000
C5 C6 1.340(6)
C7 C8 1.378(9)
C7 H7A 0.9900
C7 H7B 0.9900
C8 H8A 0.9800
C8 H8B 0.9800
C8 H8C 0.9800
C9 C14 1.368(6)
C9 C10 1.394(6)
C10 C11 1.391(7)
C10 H10 0.9500
C11 C12 1.359(11)
C11 H11 0.9500
C12 C13 1.366(11)
C12 H12 0.9500
C13 C14 1.365(8)
C13 H13 0.9500
S1' C2' 1.679(4)
O1' C3' 1.218(6)
O2' C3' 1.330(6)
O2' C7' 1.443(6)
N1' C2' 1.354(5)
N1' C6' 1.383(5)
N1' H1' 0.8800
N2' C2' 1.321(5)
N2' C4' 1.452(5)
N2' H2' 0.8800
F1' C14' 1.354(6)
C1' C6' 1.496(6)
C1' H1'1 0.9800
C1' H1'2 0.9800
C1' H1'3 0.9800
C3' C5' 1.459(6)
C4' C5' 1.512(6)
C4' C9' 1.513(6)
C4' H4' 1.0000
C5' C6' 1.346(6)
C7' C8' 1.456(9)
C7' H7'1 0.9900
C7' H7'2 0.9900
C8' H8'1 0.9800
C8' H8'2 0.9800
C8' H8'3 0.9800
C9' C14' 1.368(6)
C9' C10' 1.378(6)
C10' C11' 1.375(7)
C10' H10' 0.9500
C11' C12' 1.371(9)
C11' H11' 0.9500
C12' C13' 1.345(9)
C12' H12' 0.9500
C13' C14' 1.373(8)
C13' H13' 0.9500

loop_
_geom_hbond_atom_site_label_D
_geom_hbond_atom_site_label_H
_geom_hbond_atom_site_label_A
_geom_hbond_site_symmetry_A
_geom_hbond_distance_DH
_geom_hbond_distance_HA
_geom_hbond_distance_DA
_geom_hbond_angle_DHA
N1 H1 S1' 1_655 0.88 2.83 3.703(4) 170
N1' H1' S1 1_555 0.88 2.84 3.711(4) 171
N2 H2 S1' 1_555 0.88 2.52 3.337(4) 155
N2' H2' S1 1_455 0.88 2.50 3.335(5) 158
C1' H1'1 O1' 1_555 0.98 2.14 2.861(6) 129

loop_
_geom_torsion_atom_site_label_1
_geom_torsion_atom_site_label_2
_geom_torsion_atom_site_label_3
_geom_torsion_atom_site_label_4
_geom_torsion
C4 N2 C2 N1 15.5(6)
C4 N2 C2 S1 -164.9(3)
C6 N1 C2 N2 3.0(6)
C6 N1 C2 S1 -176.6(3)
C7 O2 C3 O1 2.2(7)
C7 O2 C3 C5 -176.0(4)
C2 N2 C4 C9 99.7(4)
C2 N2 C4 C5 -24.1(5)
O1 C3 C5 C6 4.1(7)
O2 C3 C5 C6 -177.8(4)
O1 C3 C5 C4 -172.3(4)
O2 C3 C5 C4 5.9(5)
N2 C4 C5 C6 16.0(5)
C9 C4 C5 C6 -106.7(4)
N2 C4 C5 C3 -167.6(3)
C9 C4 C5 C3 69.7(4)
C3 C5 C6 N1 -178.2(4)
C4 C5 C6 N1 -2.0(6)
C3 C5 C6 C1 1.9(7)
C4 C5 C6 C1 178.1(4)
C2 N1 C6 C5 -9.2(6)
C2 N1 C6 C1 170.7(4)
C3 O2 C7 C8 164.9(7)
N2 C4 C9 C14 114.6(4)
C5 C4 C9 C14 -123.6(4)
N2 C4 C9 C10 -63.1(5)
C5 C4 C9 C10 58.8(5)
C14 C9 C10 C11 1.1(6)
C4 C9 C10 C11 179.0(4)
C9 C10 C11 C12 -0.9(8)
C10 C11 C12 C13 1.0(10)
C11 C12 C13 C14 -1.4(10)
C12 C13 C14 F1 -177.6(6)
C12 C13 C14 C9 1.7(9)
C10 C9 C14 F1 177.8(4)
C4 C9 C14 F1 0.0(6)
C10 C9 C14 C13 -1.6(7)
C4 C9 C14 C13 -179.3(5)
C4' N2' C2' N1' -14.4(6)
C4' N2' C2' S1' 166.1(3)
C6' N1' C2' N2' -6.2(6)
C6' N1' C2' S1' 173.3(3)
C7' O2' C3' O1' -0.1(7)
C7' O2' C3' C5' 178.7(4)
C2' N2' C4' C5' 26.5(5)
C2' N2' C4' C9' -97.8(4)
O1' C3' C5' C6' -3.7(7)
O2' C3' C5' C6' 177.5(4)
O1' C3' C5' C4' 173.1(5)
O2' C3' C5' C4' -5.6(5)
N2' C4' C5' C6' -20.0(5)
C9' C4' C5' C6' 103.1(4)
N2' C4' C5' C3' 163.0(3)
C9' C4' C5' C3' -73.8(5)
C3' C5' C6' N1' -179.1(4)
C4' C5' C6' N1' 4.1(6)
C3' C5' C6' C1' 1.1(7)
C4' C5' C6' C1' -175.7(4)
C2' N1' C6' C5' 10.9(6)
C2' N1' C6' C1' -169.3(4)
C3' O2' C7' C8' -175.2(5)
N2' C4' C9' C14' -114.4(4)
C5' C4' C9' C14' 123.0(4)
N2' C4' C9' C10' 65.2(5)
C5' C4' C9' C10' -57.5(5)
C14' C9' C10' C11' 0.5(7)
C4' C9' C10' C11' -179.1(4)
C9' C10' C11' C12' -1.7(8)
C10' C11' C12' C13' 0.7(9)
C11' C12' C13' C14' 1.4(9)
C10' C9' C14' F1' -179.5(4)
C4' C9' C14' F1' 0.1(7)
C10' C9' C14' C13' 1.7(7)
C4' C9' C14' C13' -178.7(5)
C12' C13' C14' F1' 178.5(5)
C12' C13' C14' C9' -2.7(9)
